data_4516168
loop_
_publ_author_name
'Boer\'e, Ren\'e T'

_publ_section_title
;
 Experimental and Computational Evidence for &quot;Double Pancake
 Bonds&quot;: The Role of Dispersion-Corrected DFT Methods in Strongly
 Dimerized 5-Aryl-1\l<sup>2</sup>,3\l<sup>2</sup>-dithia-2,4,6-triazines.
;
_journal_issue 12
_journal_name_full 'ACS omega'
_journal_page_first 18170
_journal_page_last 18180
_journal_paper_doi 10.1021/acsomega.8b03211
_journal_volume 3
_journal_year 2018
_chemical_formula_moiety 'C8 H4 F3 N5 S3'
_chemical_formula_sum 'C8 H4 F3 N5 S3'
_chemical_formula_weight 323.34
_chemical_melting_point 386
_chemical_name_common
;
 mCF3-bicyclic
;
_chemical_name_systematic
;
 7-[3-(Trifluoromethyl)phenyl]-1l4,3l4,5l4-trithia-2,4,6,8,9-pentaazabicyclo
 [3.3.1]nona-1(9),2,3,5,7-pentaene
;
_space_group_crystal_system monoclinic
_space_group_IT_number 15
_space_group_name_Hall '-C 2yc'
_space_group_name_H-M_alt 'C 1 2/c 1'
_atom_sites_solution_hydrogens geom
_atom_sites_solution_primary direct
_audit_creation_date 2018-09-11
_audit_creation_method
;
Olex2 1.2
(compiled 2018.05.29 svn.r3508 for OlexSys, GUI svn.r5506)
;
_cell_angle_alpha 90
_cell_angle_beta 106.6781(9)
_cell_angle_gamma 90
_cell_formula_units_Z 8
_cell_length_a 22.90772(16)
_cell_length_b 4.66989(3)
_cell_length_c 22.2724(2)
_cell_measurement_reflns_used 19022
_cell_measurement_temperature 100.01(10)
_cell_measurement_theta_max 77.1460
_cell_measurement_theta_min 4.0260
_cell_volume 2282.39(3)
_computing_cell_refinement 'CrysAlisPro 1.171.38.41 (Rigaku OD, 2015)'
_computing_data_collection 'CrysAlisPro 1.171.38.41 (Rigaku OD, 2015)'
_computing_data_reduction 'CrysAlisPro 1.171.38.41 (Rigaku OD, 2015)'
_computing_molecular_graphics 'Olex2 (Dolomanov et al., 2009)'
_computing_publication_material 'Olex2 (Dolomanov et al., 2009)'
_computing_structure_refinement 'ShelXL (Sheldrick, 2015)'
_computing_structure_solution 'ShelXT (Sheldrick, 2015)'
_diffrn_ambient_environment N~2~
_diffrn_ambient_temperature 100.01(10)
_diffrn_detector 'CCD plate'
_diffrn_detector_type 'Pilatus 200/300K'
_diffrn_measured_fraction_theta_full 0.997
_diffrn_measured_fraction_theta_max 0.989
_diffrn_measurement_details
;
List of Runs (angles in degrees, time in seconds):

  # Type    Start    End  Width  t~exp~   \w     \q     \k     \f   Frames
--------------------------------------------------------------------------
  1  \w    -71.00  -1.00   0.50    0.50    --   -4.52 -38.00 -60.00  140
  2  \w    -16.00  59.00   0.50    0.50    --   -4.52  57.00-150.00  150
  3  \w    -29.00  25.00   0.50    0.50    --    4.52  95.00  82.00  108
  4  \w    -30.00  22.00   0.50    0.50    --    4.52  97.00 -16.00  104
  5  \w     37.00 109.00   0.50    1.09    --  105.46 -94.00 -90.00  144
  6  \w    101.00 170.00   0.50    1.09    --  105.46  45.00-150.00  138
  7  \w     82.00 170.00   0.50    1.09    --  105.46  77.00 -30.00  176
  8  \w     37.00 109.00   0.50    1.09    --  105.46 -94.00-150.00  144
  9  \w    102.00 174.00   0.50    1.09    --  105.46  30.00 -90.00  144
 10  \w    102.00 174.00   0.50    1.09    --  105.46  30.00 -60.00  144
 11  \w     37.00 109.00   0.50    1.09    --  105.46 -30.00 -90.00  144
 12  \w     41.00 110.00   0.50    1.09    --  105.46 -45.00 -90.00  138
 13  \w     43.00 119.00   0.50    1.09    --  105.46 -61.00-150.00  152
 14  \w     43.00 119.00   0.50    1.09    --  105.46 -61.00 -90.00  152
 15  \w     82.00 170.00   0.50    1.09    --  105.46  77.00 -60.00  176
 16  \w     -7.00  68.00   0.50    0.50    --    4.52  57.00 150.00  150
 17  \w      1.00  71.00   0.50    0.50    --    4.52  38.00 -90.00  140
 18  \w    -64.00  10.00   0.50    0.50    --    4.52 -19.00 120.00  148
 19  \w    102.00 174.00   0.50    1.09    --  105.46  30.00  30.00  144
 20  \w    102.00 174.00   0.50    1.09    --  105.46  30.00-120.00  144
 21  \w     97.00 174.00   0.50    1.09    --  105.46  15.00 150.00  154
 22  \w     43.00 119.00   0.50    1.09    --  105.46 -61.00  30.00  152
 23  \w     40.00 122.00   0.50    1.09    --  105.46-125.00 120.00  164
 24  \w     82.00 170.00   0.50    1.09    --  105.46  77.00  90.00  176
 25  \w     82.00 170.00   0.50    1.09    --  105.46  77.00  30.00  176
 26  \w     82.00 170.00   0.50    1.09    --  105.46  77.00-180.00  176
 27  \w     97.00 174.00   0.50    1.09    --  105.46  15.00  90.00  154
 28  \w    -39.00  22.00   0.50    0.50    --   -4.52  97.00 -16.00  122
 29  \w    -19.00  69.00   0.50    0.50    --    4.52  77.00-120.00  176
 30  \w    -64.00  10.00   0.50    0.50    --    4.52 -19.00  60.00  148
 31  \w     82.00 170.00   0.50    1.09    --  105.46  77.00 120.00  176
 32  \w     97.00 174.00   0.50    1.09    --  105.46  15.00 -30.00  154
 33  \w     82.00 170.00   0.50    1.09    --  105.46  77.00  60.00  176
 34  \w     82.00 170.00   0.50    1.09    --  105.46  77.00 -90.00  176
 35  \w     92.00 168.00   0.50    1.09    --  105.46  61.00   0.00  152
 36  \w     82.00 170.00   0.50    1.09    --  105.46  77.00-120.00  176
 37  \w     82.00 170.00   0.50    1.09    --  105.46  77.00-150.00  176
 38  \w     37.00 109.00   0.50    1.09    --  105.46 -94.00-180.00  144
 39  \w     82.00 170.00   0.50    1.09    --  105.46  77.00 150.00  176
 40  \w    -19.00  69.00   0.50    0.50    --    4.52  77.00 120.00  176
 41  \w    -64.00  10.00   0.50    0.50    --    4.52 -19.00-180.00  148
 42  \w    -64.00  10.00   0.50    0.50    --    4.52 -19.00 -60.00  148
 43  \w     82.00 170.00   0.50    1.09    --  105.46  77.00   0.00  176
 44  \w     97.00 174.00   0.50    1.09    --  105.46  15.00-150.00  154
 45  \w     40.00  92.00   0.50    1.09    --  105.46-125.00  90.00  104
 46  \w    101.00 170.00   0.50    1.09    --  105.46  45.00  30.00  138
;
_diffrn_measurement_device 'four-circle diffractometer'
_diffrn_measurement_device_type 'SuperNova, Dual, Cu at zero, Pilatus 200K'
_diffrn_measurement_method '\w scans'
_diffrn_orient_matrix_type 'CrysAlisPro convention (1999,Acta A55,543-557)'
_diffrn_orient_matrix_UB_11 -0.0583550000
_diffrn_orient_matrix_UB_12 0.1015329000
_diffrn_orient_matrix_UB_13 0.0147907000
_diffrn_orient_matrix_UB_21 -0.0297820000
_diffrn_orient_matrix_UB_22 -0.2934491000
_diffrn_orient_matrix_UB_23 -0.0205413000
_diffrn_orient_matrix_UB_31 0.0252710000
_diffrn_orient_matrix_UB_32 -0.1114735000
_diffrn_orient_matrix_UB_33 0.0676113000
_diffrn_radiation_monochromator mirror
_diffrn_radiation_probe x-ray
_diffrn_radiation_type CuK\a
_diffrn_radiation_wavelength 1.54184
_diffrn_reflns_av_R_equivalents 0.0276
_diffrn_reflns_av_unetI/netI 0.0108
_diffrn_reflns_Laue_measured_fraction_full 0.997
_diffrn_reflns_Laue_measured_fraction_max 0.989
_diffrn_reflns_limit_h_max 28
_diffrn_reflns_limit_h_min -28
_diffrn_reflns_limit_k_max 5
_diffrn_reflns_limit_k_min -5
_diffrn_reflns_limit_l_max 27
_diffrn_reflns_limit_l_min -27
_diffrn_reflns_number 23650
_diffrn_reflns_point_group_measured_fraction_full 0.997
_diffrn_reflns_point_group_measured_fraction_max 0.989
_diffrn_reflns_theta_full 67.684
_diffrn_reflns_theta_max 77.607
_diffrn_reflns_theta_min 4.029
_diffrn_source 'micro-focus sealed X-ray tube'
_diffrn_source_type 'SuperNova (Cu) X-ray Source'
_exptl_absorpt_coefficient_mu 6.306
_exptl_absorpt_correction_T_max 1.00000
_exptl_absorpt_correction_T_min 0.46145
_exptl_absorpt_correction_type multi-scan
_exptl_absorpt_process_details
;
CrysAlisPro 1.171.38.41 (Rigaku Oxford Diffraction, 2015)
Empirical absorption correction using spherical harmonics,
 implemented in SCALE3 ABSPACK scaling algorithm.
;
_exptl_crystal_colour 'clear dark orange'
_exptl_crystal_colour_lustre clear
_exptl_crystal_colour_modifier dark
_exptl_crystal_colour_primary orange
_exptl_crystal_density_diffrn 1.882
_exptl_crystal_description block
_exptl_crystal_F_000 1296
_exptl_crystal_preparation 'From 3-CF3C6H4CN(SiMe,)2NS and S3N3Cl3 in hot CH3CN.'
_exptl_crystal_recrystallization_method 'Cooling a hot CH3CN solution.'
_exptl_crystal_size_max 0.385
_exptl_crystal_size_mid 0.25
_exptl_crystal_size_min 0.063
_refine_diff_density_max 0.411
_refine_diff_density_min -0.315
_refine_diff_density_rms 0.065
_refine_ls_extinction_method none
_refine_ls_goodness_of_fit_ref 1.075
_refine_ls_hydrogen_treatment constr
_refine_ls_matrix_type full
_refine_ls_number_parameters 172
_refine_ls_number_reflns 2390
_refine_ls_number_restraints 0
_refine_ls_restrained_S_all 1.075
_refine_ls_R_factor_all 0.0286
_refine_ls_R_factor_gt 0.0280
_refine_ls_shift/su_max 0.001
_refine_ls_shift/su_mean 0.000
_refine_ls_structure_factor_coef Fsqd
_refine_ls_weighting_details 'w=1/[\s^2^(Fo^2^)+(0.0399P)^2^+3.9061P] where P=(Fo^2^+2Fc^2^)/3'
_refine_ls_weighting_scheme calc
_refine_ls_wR_factor_gt 0.0741
_refine_ls_wR_factor_ref 0.0744
_reflns_Friedel_coverage 0.000
_reflns_number_gt 2373
_reflns_number_total 2390
_reflns_threshold_expression 'I > 2\s(I)'
_cod_data_source_file ao8b03211_si_002.cif
_cod_data_source_block 4
_cod_database_code 4516168
_shelx_shelxl_version_number 2016/6
_chemical_oxdiff_formula C8H4F3N5S3
_chemical_oxdiff_usercomment 'Nice yellow to orange needles. Large, had to cut this block. In mp capillary.'
_shelx_space_group_comment
;
The symmetry employed for this shelxl refinement is uniquely defined
by the following loop, which should always be used as a source of
symmetry information in preference to the above space-group names.
They are only intended as comments.
;
_reflns_odcompleteness_completeness 99.96
_reflns_odcompleteness_iscentric 1
_reflns_odcompleteness_theta 66.97
_olex2_refinement_description
;
1. Fixed Uiso
 At 1.2 times of:
  All C(H) groups
2.a Aromatic/amide H refined with riding coordinates:
 C3(H3), C5(H5), C6(H6), C7(H7)
;
_olex2_exptl_crystal_mounting_method 'MiTeGen-100um loop in Paratone TM oil.'
_olex2_submission_original_sample_id RB16083rf1
_olex2_submission_special_instructions 'No special instructions were received'
_oxdiff_exptl_absorpt_empirical_details
;
Empirical correction (ABSPACK) includes:
- Absorption correction using spherical harmonics
- Frame scaling
;
_oxdiff_exptl_absorpt_empirical_full_max 1.759
_oxdiff_exptl_absorpt_empirical_full_min 0.740

loop_
_space_group_symop_operation_xyz
'x, y, z'
'-x, y, -z+1/2'
'x+1/2, y+1/2, z'
'-x+1/2, y+1/2, -z+1/2'
'-x, -y, -z'
'x, -y, z-1/2'
'-x+1/2, -y+1/2, -z'
'x+1/2, -y+1/2, z-1/2'

loop_
_atom_site_label
_atom_site_type_symbol
_atom_site_fract_x
_atom_site_fract_y
_atom_site_fract_z
_atom_site_U_iso_or_equiv
_atom_site_adp_type
_atom_site_occupancy
_atom_site_site_symmetry_order
_atom_site_calc_flag
_atom_site_refinement_flags_posn
S2 S 0.33813(2) 0.25429(8) 0.54931(2) 0.01645(11) Uani 1 1 d .
S1 S 0.45132(2) 0.25537(8) 0.53422(2) 0.01468(11) Uani 1 1 d .
S3 S 0.43179(2) 0.56373(8) 0.63724(2) 0.01641(11) Uani 1 1 d .
F1 F 0.45707(5) 0.9676(3) 0.30218(5) 0.0323(3) Uani 1 1 d .
F2 F 0.40472(5) 1.3499(2) 0.27259(5) 0.0286(2) Uani 1 1 d .
F3 F 0.37805(5) 0.9586(2) 0.22198(5) 0.0297(3) Uani 1 1 d .
N2 N 0.39762(6) 0.0636(3) 0.54895(6) 0.0178(3) Uani 1 1 d .
N1 N 0.42287(6) 0.4760(3) 0.47726(6) 0.0166(3) Uani 1 1 d .
N3 N 0.32107(6) 0.4735(3) 0.49053(6) 0.0176(3) Uani 1 1 d .
N5 N 0.36344(6) 0.4840(3) 0.61327(6) 0.0186(3) Uani 1 1 d .
N4 N 0.47572(6) 0.4839(3) 0.59849(6) 0.0171(3) Uani 1 1 d .
C1 C 0.36366(7) 0.5475(3) 0.46308(7) 0.0144(3) Uani 1 1 d .
C2 C 0.34185(7) 0.7392(3) 0.40755(7) 0.0146(3) Uani 1 1 d .
C3 C 0.38027(7) 0.8058(3) 0.37079(7) 0.0152(3) Uani 1 1 d .
H3 H 0.418829 0.724034 0.379645 0.018 Uiso 1 1 calc R
C4 C 0.36048(7) 0.9942(3) 0.32111(7) 0.0159(3) Uani 1 1 d .
C5 C 0.30260(7) 1.1180(4) 0.30704(7) 0.0191(3) Uani 1 1 d .
H5 H 0.289924 1.246372 0.273911 0.023 Uiso 1 1 calc R
C6 C 0.26419(7) 1.0476(4) 0.34297(8) 0.0203(3) Uani 1 1 d .
H6 H 0.225397 1.127214 0.333576 0.024 Uiso 1 1 calc R
C7 C 0.28348(7) 0.8591(4) 0.39281(7) 0.0180(3) Uani 1 1 d .
H7 H 0.257468 0.811982 0.416591 0.022 Uiso 1 1 calc R
C8 C 0.40017(7) 1.0672(3) 0.28007(7) 0.0179(3) Uani 1 1 d .

loop_
_atom_site_aniso_label
_atom_site_aniso_U_11
_atom_site_aniso_U_22
_atom_site_aniso_U_33
_atom_site_aniso_U_23
_atom_site_aniso_U_13
_atom_site_aniso_U_12
S2 0.01339(19) 0.0177(2) 0.0192(2) 0.00264(13) 0.00614(15) -0.00181(13)
S1 0.01428(19) 0.0152(2) 0.0159(2) 0.00131(12) 0.00642(14) 0.00343(12)
S3 0.01556(19) 0.0204(2) 0.01400(19) -0.00038(13) 0.00548(14) 0.00102(13)
F1 0.0193(5) 0.0460(7) 0.0354(6) 0.0175(5) 0.0138(4) 0.0066(5)
F2 0.0436(6) 0.0176(5) 0.0314(5) 0.0010(4) 0.0214(5) -0.0036(4)
F3 0.0369(6) 0.0376(6) 0.0181(5) -0.0096(4) 0.0134(4) -0.0115(5)
N2 0.0195(6) 0.0132(6) 0.0216(7) 0.0015(5) 0.0075(5) 0.0007(5)
N1 0.0142(6) 0.0200(7) 0.0164(6) 0.0027(5) 0.0059(5) 0.0024(5)
N3 0.0136(6) 0.0224(7) 0.0174(6) 0.0022(5) 0.0053(5) 0.0004(5)
N5 0.0161(6) 0.0229(7) 0.0192(7) 0.0024(5) 0.0088(5) 0.0020(5)
N4 0.0142(6) 0.0207(6) 0.0172(6) 0.0015(5) 0.0059(5) 0.0008(5)
C1 0.0138(7) 0.0144(7) 0.0149(7) -0.0036(5) 0.0041(5) -0.0004(5)
C2 0.0140(7) 0.0160(7) 0.0134(7) -0.0025(5) 0.0033(5) -0.0006(5)
C3 0.0127(7) 0.0167(7) 0.0153(7) -0.0024(6) 0.0027(6) 0.0006(6)
C4 0.0167(7) 0.0171(7) 0.0140(7) -0.0024(6) 0.0043(6) -0.0019(6)
C5 0.0193(7) 0.0198(8) 0.0165(7) 0.0021(6) 0.0026(6) 0.0028(6)
C6 0.0154(7) 0.0259(9) 0.0190(8) 0.0008(6) 0.0041(6) 0.0049(6)
C7 0.0146(7) 0.0227(8) 0.0172(7) -0.0015(6) 0.0054(6) 0.0009(6)
C8 0.0194(7) 0.0176(8) 0.0168(7) 0.0003(6) 0.0053(6) 0.0010(6)

loop_
_atom_type_symbol
_atom_type_description
_atom_type_scat_dispersion_real
_atom_type_scat_dispersion_imag
_atom_type_scat_source
C C 0.0181 0.0091 'International Tables Vol C Tables 4.2.6.8 and 6.1.1.4'
H H 0.0000 0.0000 'International Tables Vol C Tables 4.2.6.8 and 6.1.1.4'
F F 0.0727 0.0534 'International Tables Vol C Tables 4.2.6.8 and 6.1.1.4'
N N 0.0311 0.0180 'International Tables Vol C Tables 4.2.6.8 and 6.1.1.4'
S S 0.3331 0.5567 'International Tables Vol C Tables 4.2.6.8 and 6.1.1.4'

loop_
_exptl_crystal_face_index_h
_exptl_crystal_face_index_k
_exptl_crystal_face_index_l
_exptl_crystal_face_perp_dist
-1 0 -1 0.0866
1 0 1 0.0866
-1 0 1 0.0535
1 0 -1 0.0535
-1 0 -1 0.0501
1 0 1 0.0501
1 -1 -1 0.0987
0 1 1 0.1287
-1 1 -1 0.1416
-5 0 -1 0.0701
5 0 1 0.0701
1 0 -1 0.0560
-1 0 1 0.0560
-1 0 -1 0.0659
1 0 1 0.0659
-8 1 -8 0.0981
-12 0 12 0.0562

loop_
_geom_angle_atom_site_label_1
_geom_angle_atom_site_label_2
_geom_angle_atom_site_label_3
_geom_angle
N2 S2 N5 104.93(7)
N3 S2 N2 110.47(7)
N3 S2 N5 102.60(7)
N2 S1 N4 104.70(7)
N1 S1 N2 110.49(7)
N1 S1 N4 102.46(7)
N4 S3 N5 120.33(8)
S1 N2 S2 112.43(8)
C1 N1 S1 119.64(11)
C1 N3 S2 119.65(11)
S3 N5 S2 119.73(8)
S3 N4 S1 119.92(8)
N1 C1 C2 114.78(13)
N3 C1 N1 130.41(14)
N3 C1 C2 114.80(13)
C3 C2 C1 120.11(13)
C3 C2 C7 119.56(14)
C7 C2 C1 120.31(14)
C2 C3 H3 120.2
C4 C3 C2 119.52(14)
C4 C3 H3 120.2
C3 C4 C5 120.95(14)
C3 C4 C8 120.94(14)
C5 C4 C8 118.10(14)
C4 C5 H5 120.3
C6 C5 C4 119.37(15)
C6 C5 H5 120.3
C5 C6 H6 119.9
C7 C6 C5 120.20(15)
C7 C6 H6 119.9
C2 C7 H7 119.8
C6 C7 C2 120.38(14)
C6 C7 H7 119.8
F1 C8 F2 106.64(13)
F1 C8 F3 106.33(13)
F1 C8 C4 113.16(13)
F2 C8 F3 105.84(13)
F2 C8 C4 112.45(13)
F3 C8 C4 111.90(13)

loop_
_geom_bond_atom_site_label_1
_geom_bond_atom_site_label_2
_geom_bond_distance
S2 N2 1.6296(13)
S2 N3 1.6190(14)
S2 N5 1.7440(15)
S1 N2 1.6292(13)
S1 N1 1.6192(13)
S1 N4 1.7437(14)
S3 N5 1.5478(14)
S3 N4 1.5475(13)
F1 C8 1.3376(19)
F2 C8 1.3388(19)
F3 C8 1.3460(18)
N1 C1 1.3436(19)
N3 C1 1.337(2)
C1 C2 1.492(2)
C2 C3 1.398(2)
C2 C7 1.399(2)
C3 H3 0.9300
C3 C4 1.384(2)
C4 C5 1.397(2)
C4 C8 1.502(2)
C5 H5 0.9300
C5 C6 1.388(2)
C6 H6 0.9300
C6 C7 1.386(2)
C7 H7 0.9300

loop_
_geom_torsion_atom_site_label_1
_geom_torsion_atom_site_label_2
_geom_torsion_atom_site_label_3
_geom_torsion_atom_site_label_4
_geom_torsion
S2 N3 C1 N1 -2.5(2)
S2 N3 C1 C2 177.15(10)
S1 N1 C1 N3 2.9(2)
S1 N1 C1 C2 -176.72(10)
N2 S2 N3 C1 -21.99(15)
N2 S2 N5 S3 25.21(11)
N2 S1 N1 C1 21.22(14)
N2 S1 N4 S3 -25.65(11)
N1 S1 N2 S2 -43.65(10)
N1 S1 N4 S3 89.73(10)
N1 C1 C2 C3 6.7(2)
N1 C1 C2 C7 -171.66(14)
N3 S2 N2 S1 44.03(10)
N3 S2 N5 S3 -90.28(10)
N3 C1 C2 C3 -172.94(14)
N3 C1 C2 C7 8.7(2)
N5 S2 N2 S1 -65.88(9)
N5 S2 N3 C1 89.42(13)
N5 S3 N4 S1 -10.15(13)
N4 S1 N2 S2 66.00(9)
N4 S1 N1 C1 -89.88(13)
N4 S3 N5 S2 10.38(13)
C1 C2 C3 C4 -177.04(13)
C1 C2 C7 C6 176.99(14)
C2 C3 C4 C5 -0.2(2)
C2 C3 C4 C8 -179.08(14)
C3 C2 C7 C6 -1.4(2)
C3 C4 C5 C6 -0.9(2)
C3 C4 C8 F1 -9.2(2)
C3 C4 C8 F2 -130.14(16)
C3 C4 C8 F3 110.88(16)
C4 C5 C6 C7 0.8(2)
C5 C4 C8 F1 171.91(14)
C5 C4 C8 F2 51.00(19)
C5 C4 C8 F3 -67.98(19)
C5 C6 C7 C2 0.3(2)
C7 C2 C3 C4 1.4(2)
C8 C4 C5 C6 178.01(15)

loop_
_exptl_oxdiff_crystal_face_indexfrac_h
_exptl_oxdiff_crystal_face_indexfrac_k
_exptl_oxdiff_crystal_face_indexfrac_l
_exptl_oxdiff_crystal_face_x
_exptl_oxdiff_crystal_face_y
_exptl_oxdiff_crystal_face_z
-1.0008 0.0004 -0.9990 0.0437 0.0502 -0.0929
1.0008 -0.0004 0.9990 -0.0437 -0.0502 0.0929
-0.9990 0.0003 1.0007 0.0731 0.0091 0.0424
0.9990 -0.0003 -1.0007 -0.0731 -0.0091 -0.0424
-1.0008 0.0004 -0.9990 0.0437 0.0502 -0.0929
1.0008 -0.0004 0.9990 -0.0437 -0.0502 0.0929
0.9966 -1.0001 -0.9998 -0.1745 0.2843 0.0691
0.0033 0.9997 0.9989 0.1161 -0.3140 -0.0438
-0.9985 1.0002 -0.9999 0.1450 -0.2432 -0.2043
-5.0005 0.0018 -0.9954 0.2773 0.1689 -0.1939
5.0005 -0.0018 0.9954 -0.2773 -0.1689 0.1939
0.9990 -0.0003 -1.0007 -0.0731 -0.0091 -0.0424
-0.9990 0.0003 1.0007 0.0731 0.0091 0.0424
-1.0008 0.0004 -0.9990 0.0437 0.0502 -0.0929
1.0008 -0.0004 0.9990 -0.0437 -0.0502 0.0929
-8.1908 1.0993 -8.1199 0.4695 0.0882 -0.8785
-11.5739 -0.1833 11.8906 0.8327 0.1542 0.5319
